data_7107233
loop_
_publ_author_name
'Caixia Yuan'
'Miaoli Zhu'
'Qingming Wang'
'Liping Lu'

_publ_section_title
;
 Potent and Selective Inhibition of T-cell Protein Tyrosine
 Phosphatase(TCPTP) by a Dinuclear Copper(II) Complex
;
_journal_name_full Chem.Commun.
_journal_page_first 1153
_journal_paper_doi 10.1039/c2cc16818a
_journal_volume 48
_journal_year 2012
_chemical_formula_moiety ' C40 H29 Cu2 N8 O7, N O3, 4(H2 O)'
_chemical_formula_sum 'C40 H37 Cu2 N9 O14'
_chemical_formula_weight 994.87
_chemical_name_systematic
;
?
;
_space_group_IT_number 14
_symmetry_cell_setting monoclinic
_symmetry_space_group_name_Hall '-P 2ybc'
_symmetry_space_group_name_H-M 'P 1 21/c 1'
_atom_sites_solution_hydrogens geom
_atom_sites_solution_primary direct
_atom_sites_solution_secondary difmap
_audit_creation_method SHELXL-97
_cell_angle_alpha 90.00
_cell_angle_beta 95.696(3)
_cell_angle_gamma 90.00
_cell_formula_units_Z 4
_cell_length_a 12.509(2)
_cell_length_b 15.315(3)
_cell_length_c 21.513(3)
_cell_measurement_reflns_used 2906
_cell_measurement_temperature 298(2)
_cell_measurement_theta_max 22.8
_cell_measurement_theta_min 2.48
_cell_volume 4101.0(12)
_computing_cell_refinement 'SAINT (Bruker, 2000)'
_computing_data_collection 'SMART (Bruker, 2000)'
_computing_data_reduction SAINT
_computing_molecular_graphics 'SHELXTL/PC (Sheldrick, 1999)'
_computing_publication_material SHELXTL/PC
_computing_structure_refinement 'SHELXL97 (Sheldrick, 1997)'
_computing_structure_solution 'SHELXS97 (Sheldrick, 1997)'
_diffrn_ambient_temperature 298(2)
_diffrn_measured_fraction_theta_full 0.846
_diffrn_measured_fraction_theta_max 0.846
_diffrn_measurement_device_type 'SMART 1K CCD area detector'
_diffrn_measurement_method \w
_diffrn_radiation_monochromator graphite
_diffrn_radiation_source 'fine-focus sealed tube'
_diffrn_radiation_type MoK\a
_diffrn_radiation_wavelength 0.71073
_diffrn_reflns_av_R_equivalents 0.0652
_diffrn_reflns_av_sigmaI/netI 0.1285
_diffrn_reflns_limit_h_max 13
_diffrn_reflns_limit_h_min -13
_diffrn_reflns_limit_k_max 7
_diffrn_reflns_limit_k_min -16
_diffrn_reflns_limit_l_max 18
_diffrn_reflns_limit_l_min -22
_diffrn_reflns_number 8079
_diffrn_reflns_theta_full 23.17
_diffrn_reflns_theta_max 23.17
_diffrn_reflns_theta_min 1.63
_diffrn_standards_number 0
_exptl_absorpt_coefficient_mu 1.119
_exptl_absorpt_correction_T_max 0.9462
_exptl_absorpt_correction_T_min 0.6631
_exptl_absorpt_correction_type multi-scan
_exptl_absorpt_process_details '(SADABS; Sheldrick, 2000)'
_exptl_crystal_colour blue
_exptl_crystal_density_diffrn 1.611
_exptl_crystal_density_method 'not measured'
_exptl_crystal_description layer
_exptl_crystal_F_000 2040
_exptl_crystal_size_max 0.40
_exptl_crystal_size_mid 0.20
_exptl_crystal_size_min 0.05
_refine_diff_density_max 0.642
_refine_diff_density_min -0.463
_refine_diff_density_rms 0.096
_refine_ls_extinction_method none
_refine_ls_goodness_of_fit_ref 1.140
_refine_ls_hydrogen_treatment constr
_refine_ls_matrix_type full
_refine_ls_number_parameters 586
_refine_ls_number_reflns 4930
_refine_ls_number_restraints 55
_refine_ls_restrained_S_all 1.153
_refine_ls_R_factor_all 0.1383
_refine_ls_R_factor_gt 0.0938
_refine_ls_shift/su_max 0.001
_refine_ls_shift/su_mean 0.000
_refine_ls_structure_factor_coef Fsqd
_refine_ls_weighting_details 'calc w=1/[\s^2^(Fo^2^)+(0.0770P)^2^] where P=(Fo^2^+2Fc^2^)/3'
_refine_ls_weighting_scheme calc
_refine_ls_wR_factor_gt 0.1903
_refine_ls_wR_factor_ref 0.2133
_reflns_number_gt 3328
_reflns_number_total 4930
_reflns_threshold_expression I>2\s(I)
_cod_data_source_file c2cc16818a.txt
_cod_data_source_block b
_cod_original_sg_symbol_H-M 'P 21/c'
_cod_database_code 7107233

loop_
_symmetry_equiv_pos_as_xyz
'x, y, z'
'-x, y+1/2, -z+1/2'
'-x, -y, -z'
'x, -y-1/2, z-1/2'

loop_
_atom_site_label
_atom_site_type_symbol
_atom_site_fract_x
_atom_site_fract_y
_atom_site_fract_z
_atom_site_U_iso_or_equiv
_atom_site_adp_type
_atom_site_occupancy
_atom_site_symmetry_multiplicity
_atom_site_calc_flag
_atom_site_refinement_flags
Cu1 Cu 0.74048(11) 0.71251(9) 0.94046(6) 0.0339(5) Uani 1 1 d .
Cu2 Cu 0.66018(10) 0.93062(9) 0.83259(6) 0.0333(5) Uani 1 1 d .
O1 O 0.7187(6) 0.8401(5) 0.9165(3) 0.031(2) Uani 1 1 d U
O2 O 0.7970(7) 0.8515(5) 1.0136(4) 0.055(3) Uani 1 1 d .
O3 O 0.5195(6) 0.9454(5) 0.8608(4) 0.047(2) Uani 1 1 d .
O4 O 0.4231(7) 1.0325(6) 0.9165(4) 0.069(3) Uani 1 1 d .
O5 O 0.6208(7) 1.0526(6) 0.7510(4) 0.067(3) Uani 1 1 d .
O6 O 0.7410(8) 1.1410(7) 0.7885(6) 0.082(4) Uani 1 1 d .
O7 O 0.6605(8) 1.1628(6) 0.6957(5) 0.076(3) Uani 1 1 d .
N1 N 0.5893(7) 0.7028(6) 0.9636(4) 0.038(3) Uani 1 1 d .
N2 N 0.7635(7) 0.6160(6) 1.0050(4) 0.031(2) Uani 1 1 d .
N3 N 0.8934(7) 0.7185(6) 0.9197(5) 0.032(2) Uani 1 1 d .
N4 N 0.7214(7) 0.6533(5) 0.8485(4) 0.029(2) Uani 1 1 d .
N5 N 0.8006(7) 0.9064(6) 0.7954(5) 0.037(3) Uani 1 1 d .
N6 N 0.6018(7) 0.8552(5) 0.7617(4) 0.033(2) Uani 1 1 d .
N7 N 0.7076(7) 1.0186(5) 0.8996(4) 0.039(3) Uani 1 1 d .
H7 H 0.7529 1.0576 0.8840 0.046 Uiso 1 1 d R
N8 N 0.6745(10) 1.1192(8) 0.7447(6) 0.048(3) Uani 1 1 d .
C1 C 0.5061(8) 0.7495(8) 0.9412(6) 0.041(3) Uani 1 1 d .
H1 H 0.5151 0.7921 0.9114 0.050 Uiso 1 1 calc R
C2 C 0.4053(10) 0.7368(8) 0.9610(6) 0.051(4) Uani 1 1 d .
H2 H 0.3475 0.7700 0.9438 0.061 Uiso 1 1 calc R
C3 C 0.3901(10) 0.6756(8) 1.0058(6) 0.049(4) Uani 1 1 d .
H3 H 0.3232 0.6676 1.0202 0.059 Uiso 1 1 calc R
C4 C 0.4783(10) 0.6259(7) 1.0288(5) 0.037(3) Uani 1 1 d .
C5 C 0.4751(10) 0.5594(8) 1.0770(6) 0.053(4) Uani 1 1 d .
H5 H 0.4100 0.5466 1.0925 0.063 Uiso 1 1 calc R
C6 C 0.5647(11) 0.5156(8) 1.0998(6) 0.050(4) Uani 1 1 d .
H6 H 0.5603 0.4746 1.1313 0.060 Uiso 1 1 calc R
C7 C 0.5776(9) 0.6401(7) 1.0070(5) 0.033(3) Uani 1 1 d .
C8 C 0.6706(9) 0.5953(7) 1.0296(6) 0.034(3) Uani 1 1 d .
C9 C 0.6635(10) 0.5312(7) 1.0769(5) 0.032(3) Uani 1 1 d .
C10 C 0.7622(11) 0.4911(7) 1.0971(6) 0.052(4) Uani 1 1 d .
H10 H 0.7646 0.4500 1.1291 0.063 Uiso 1 1 calc R
C11 C 0.8528(11) 0.5103(9) 1.0716(6) 0.051(4) Uani 1 1 d .
H11 H 0.9162 0.4810 1.0847 0.062 Uiso 1 1 calc R
C12 C 0.8517(10) 0.5732(8) 1.0265(6) 0.052(4) Uani 1 1 d .
H12 H 0.9158 0.5866 1.0100 0.062 Uiso 1 1 calc R
C13 C 0.9772(9) 0.7510(8) 0.9557(6) 0.047(4) Uani 1 1 d .
H13 H 0.9665 0.7711 0.9954 0.056 Uiso 1 1 calc R
C14 C 1.0792(9) 0.7560(8) 0.9364(6) 0.044(3) Uani 1 1 d U
H14 H 1.1363 0.7790 0.9623 0.053 Uiso 1 1 calc R
C15 C 1.0930(10) 0.7254(8) 0.8773(6) 0.044(3) Uani 1 1 d .
H15 H 1.1601 0.7308 0.8625 0.052 Uiso 1 1 calc R
C16 C 1.0093(9) 0.6866(7) 0.8388(6) 0.035(3) Uani 1 1 d .
C17 C 0.9088(9) 0.6854(6) 0.8624(6) 0.032(3) Uani 1 1 d .
C18 C 0.8187(8) 0.6481(7) 0.8257(5) 0.027(3) Uani 1 1 d U
C19 C 1.0232(12) 0.6503(8) 0.7796(7) 0.053(4) Uani 1 1 d .
H19 H 1.0906 0.6497 0.7648 0.064 Uiso 1 1 calc R
C20 C 0.9370(11) 0.6166(8) 0.7449(6) 0.049(4) Uani 1 1 d .
H20 H 0.9461 0.5942 0.7056 0.059 Uiso 1 1 calc R
C21 C 0.8318(11) 0.6139(7) 0.7664(6) 0.044(4) Uani 1 1 d .
C22 C 0.7411(11) 0.5782(8) 0.7331(7) 0.054(4) Uani 1 1 d .
H22 H 0.7462 0.5536 0.6940 0.065 Uiso 1 1 calc R
C23 C 0.6449(11) 0.5791(8) 0.7576(6) 0.056(4) Uani 1 1 d .
H23 H 0.5855 0.5525 0.7361 0.067 Uiso 1 1 calc R
C24 C 0.6351(11) 0.6183(7) 0.8129(6) 0.048(4) Uani 1 1 d .
H24 H 0.5675 0.6217 0.8273 0.057 Uiso 1 1 calc R
C25 C 0.8984(9) 0.9310(7) 0.8146(6) 0.044(3) Uani 1 1 d .
H25 H 0.9084 0.9662 0.8499 0.052 Uiso 1 1 calc R
C26 C 0.9883(10) 0.9074(8) 0.7852(7) 0.053(4) Uani 1 1 d .
H26 H 1.0570 0.9226 0.8023 0.064 Uiso 1 1 calc R
C27 C 0.9728(9) 0.8604(8) 0.7294(6) 0.050(4) Uani 1 1 d .
H27 H 1.0305 0.8480 0.7067 0.060 Uiso 1 1 calc R
C28 C 0.8681(9) 0.8317(7) 0.7081(5) 0.032(3) Uani 1 1 d .
C29 C 0.7840(8) 0.8582(6) 0.7415(5) 0.022(3) Uani 1 1 d U
C30 C 0.6776(8) 0.8279(7) 0.7251(5) 0.027(3) Uani 1 1 d .
C31 C 0.8430(10) 0.7805(7) 0.6534(6) 0.044(4) Uani 1 1 d .
H31 H 0.8972 0.7657 0.6287 0.052 Uiso 1 1 calc R
C32 C 0.7426(10) 0.7533(8) 0.6370(6) 0.040(3) Uani 1 1 d .
H32 H 0.7293 0.7171 0.6023 0.048 Uiso 1 1 calc R
C33 C 0.6570(9) 0.7778(7) 0.6704(5) 0.031(3) Uani 1 1 d .
C34 C 0.5494(9) 0.7535(7) 0.6578(6) 0.039(3) Uani 1 1 d .
H34 H 0.5311 0.7171 0.6239 0.047 Uiso 1 1 calc R
C35 C 0.4710(10) 0.7795(8) 0.6916(6) 0.047(4) Uani 1 1 d .
H35 H 0.3998 0.7640 0.6805 0.056 Uiso 1 1 calc R
C36 C 0.5002(9) 0.8304(7) 0.7440(6) 0.038(3) Uani 1 1 d .
H36 H 0.4465 0.8483 0.7682 0.045 Uiso 1 1 calc R
C37 C 0.7604(10) 0.8839(8) 0.9651(7) 0.037(3) Uani 1 1 d .
C38 C 0.7619(11) 0.9813(7) 0.9559(6) 0.056(4) Uani 1 1 d .
H38A H 0.7314 1.0077 0.9912 0.067 Uiso 1 1 calc R
H38B H 0.8365 0.9993 0.9583 0.067 Uiso 1 1 calc R
C39 C 0.6071(10) 1.0649(8) 0.9121(7) 0.067(4) Uani 1 1 d .
H39A H 0.6009 1.1184 0.8879 0.080 Uiso 1 1 calc R
H39B H 0.6111 1.0805 0.9559 0.080 Uiso 1 1 calc R
C40 C 0.5073(11) 1.0089(8) 0.8954(6) 0.045(3) Uani 1 1 d .
O8 O 0.2128(16) 0.8508(12) 0.6351(8) 0.221(9) Uani 1 1 d DU
O9 O 0.1095(18) 0.8676(14) 0.5547(9) 0.294(15) Uani 1 1 d DU
O10 O 0.1385(19) 0.9705(10) 0.6162(10) 0.282(12) Uani 1 1 d DU
N9 N 0.1569(12) 0.8969(10) 0.6015(7) 0.151(9) Uani 1 1 d D
O11 O 0.2565(7) 0.9118(6) 0.8859(4) 0.079(3) Uani 1 1 d .
H11A H 0.2075 0.9474 0.8854 0.119 Uiso 1 1 d R
H11B H 0.3142 0.9364 0.8952 0.119 Uiso 1 1 d R
O12 O 0.7591(6) 0.3378(6) 0.7364(4) 0.071(3) Uani 1 1 d .
H12A H 0.7332 0.2890 0.7397 0.107 Uiso 1 1 d R
H12B H 0.7369 0.3589 0.7025 0.107 Uiso 1 1 d R
O13 O 0.9145(9) 0.5326(8) 0.5960(5) 0.122(5) Uani 1 1 d .
H13A H 0.9718 0.5613 0.5951 0.182 Uiso 1 1 d R
H13B H 0.8716 0.5458 0.5657 0.182 Uiso 1 1 d R
O14 O 0.8888(11) 0.1566(10) 0.9117(6) 0.165(6) Uani 1 1 d U
H14A H 0.8718 0.1391 0.8741 0.247 Uiso 1 1 d R
H14B H 0.8682 0.2093 0.9107 0.247 Uiso 1 1 d R

loop_
_atom_site_aniso_label
_atom_site_aniso_U_11
_atom_site_aniso_U_22
_atom_site_aniso_U_33
_atom_site_aniso_U_23
_atom_site_aniso_U_13
_atom_site_aniso_U_12
Cu1 0.0325(9) 0.0369(8) 0.0328(11) 0.0063(7) 0.0060(8) -0.0028(7)
Cu2 0.0301(9) 0.0393(8) 0.0307(10) -0.0063(7) 0.0038(8) -0.0012(7)
O1 0.036(4) 0.039(4) 0.017(5) 0.001(4) -0.011(4) -0.002(4)
O2 0.077(7) 0.055(6) 0.032(7) 0.017(5) 0.007(6) 0.013(5)
O3 0.048(5) 0.045(5) 0.051(6) -0.017(5) 0.016(5) -0.003(4)
O4 0.050(6) 0.091(7) 0.069(7) -0.026(6) 0.023(5) 0.022(5)
O5 0.068(7) 0.055(6) 0.074(8) 0.027(5) -0.007(6) -0.013(5)
O6 0.072(8) 0.090(8) 0.085(10) -0.016(7) 0.017(7) -0.021(6)
O7 0.109(9) 0.052(6) 0.072(8) 0.011(6) 0.034(7) 0.003(6)
N1 0.025(6) 0.047(6) 0.043(7) 0.003(5) 0.006(5) 0.007(5)
N2 0.026(6) 0.032(5) 0.032(7) 0.004(5) -0.006(5) 0.002(4)
N3 0.020(5) 0.048(6) 0.026(7) 0.004(5) -0.003(5) -0.001(5)
N4 0.024(5) 0.036(6) 0.026(7) 0.008(5) -0.009(5) -0.009(4)
N5 0.023(6) 0.036(6) 0.053(8) -0.001(5) 0.000(6) -0.002(4)
N6 0.036(6) 0.020(5) 0.047(7) -0.002(5) 0.014(5) -0.011(4)
N7 0.047(6) 0.025(5) 0.045(7) 0.006(5) 0.012(6) -0.001(5)
N8 0.059(9) 0.054(8) 0.033(10) 0.000(7) 0.016(8) 0.001(7)
C1 0.022(7) 0.059(8) 0.046(9) 0.000(7) 0.015(7) -0.001(6)
C2 0.045(8) 0.059(9) 0.050(10) 0.012(7) 0.005(8) 0.008(7)
C3 0.035(8) 0.054(8) 0.063(10) -0.012(8) 0.025(8) -0.005(7)
C4 0.049(8) 0.034(7) 0.029(8) -0.004(6) 0.014(7) -0.014(6)
C5 0.030(8) 0.059(9) 0.071(11) 0.006(8) 0.019(8) 0.000(7)
C6 0.075(10) 0.037(8) 0.042(9) 0.013(6) 0.030(8) -0.015(7)
C7 0.040(8) 0.040(7) 0.020(8) -0.006(6) 0.007(7) -0.016(6)
C8 0.026(7) 0.031(7) 0.045(9) -0.015(6) 0.003(7) -0.013(5)
C9 0.051(8) 0.032(7) 0.011(7) 0.007(5) -0.011(7) -0.006(6)
C10 0.072(10) 0.023(7) 0.061(11) 0.019(7) -0.003(9) -0.007(7)
C11 0.047(9) 0.061(9) 0.045(10) 0.004(8) -0.006(8) 0.016(7)
C12 0.033(8) 0.055(9) 0.069(11) 0.011(8) 0.014(8) -0.002(7)
C13 0.030(8) 0.055(8) 0.053(11) 0.010(7) -0.004(8) 0.004(7)
C14 0.032(6) 0.056(7) 0.041(7) 0.004(6) -0.012(6) -0.004(5)
C15 0.035(8) 0.061(9) 0.034(10) 0.015(7) -0.003(8) -0.006(7)
C16 0.027(7) 0.037(7) 0.040(9) 0.011(6) 0.004(7) -0.004(6)
C17 0.029(7) 0.018(6) 0.050(10) 0.002(6) 0.001(7) -0.012(5)
C18 0.027(6) 0.031(6) 0.022(7) 0.012(5) 0.000(6) 0.000(5)
C19 0.060(10) 0.047(8) 0.058(11) 0.016(8) 0.030(9) 0.019(7)
C20 0.064(10) 0.043(8) 0.044(10) -0.007(7) 0.021(9) 0.014(7)
C21 0.065(10) 0.024(6) 0.044(10) 0.013(6) 0.012(8) 0.007(6)
C22 0.073(10) 0.034(8) 0.056(11) -0.004(7) 0.007(9) -0.011(8)
C23 0.067(10) 0.044(8) 0.057(11) -0.001(8) 0.003(9) -0.022(7)
C24 0.065(10) 0.030(7) 0.049(10) 0.005(7) 0.009(9) -0.009(7)
C25 0.032(7) 0.038(7) 0.063(10) -0.008(7) 0.019(7) -0.007(6)
C26 0.034(8) 0.057(9) 0.068(11) -0.002(8) 0.003(8) -0.006(7)
C27 0.030(8) 0.058(9) 0.065(11) 0.013(8) 0.029(8) -0.001(7)
C28 0.041(8) 0.030(6) 0.027(8) 0.002(6) 0.005(7) 0.013(6)
C29 0.028(6) 0.027(5) 0.010(6) 0.005(5) -0.005(5) -0.002(5)
C30 0.018(6) 0.033(6) 0.030(8) 0.014(6) 0.001(6) 0.006(5)
C31 0.047(9) 0.048(8) 0.040(9) -0.012(7) 0.024(8) 0.018(7)
C32 0.040(8) 0.049(8) 0.026(9) -0.002(6) -0.014(7) 0.019(7)
C33 0.023(7) 0.040(7) 0.026(8) -0.006(6) -0.011(6) -0.007(6)
C34 0.046(8) 0.031(7) 0.038(9) -0.006(6) -0.009(7) -0.006(6)
C35 0.036(8) 0.053(8) 0.049(10) -0.015(7) -0.007(8) -0.006(6)
C36 0.029(7) 0.045(7) 0.040(9) -0.002(7) 0.009(7) -0.006(6)
C37 0.040(8) 0.047(9) 0.026(10) -0.007(7) 0.012(8) 0.000(6)
C38 0.102(12) 0.034(8) 0.025(9) -0.001(6) -0.028(9) -0.005(7)
C39 0.062(9) 0.047(8) 0.096(12) -0.014(8) 0.021(9) 0.022(8)
C40 0.055(9) 0.052(9) 0.028(9) 0.004(7) 0.006(8) -0.004(7)
O8 0.218(12) 0.249(13) 0.200(12) 0.011(9) 0.033(9) 0.045(9)
O9 0.293(17) 0.297(17) 0.289(17) -0.027(10) 0.021(10) 0.014(10)
O10 0.290(15) 0.279(15) 0.279(15) -0.010(10) 0.037(10) -0.024(10)
N9 0.154(18) 0.143(17) 0.17(2) 0.018(17) 0.095(17) 0.100(15)
O11 0.059(6) 0.091(8) 0.091(8) 0.018(6) 0.026(6) 0.000(6)
O12 0.049(6) 0.078(7) 0.085(8) 0.015(6) 0.002(6) 0.000(5)
O13 0.101(9) 0.176(13) 0.081(9) 0.011(9) -0.028(8) -0.030(9)
O14 0.162(9) 0.186(10) 0.142(9) -0.017(8) -0.010(7) -0.047(8)

loop_
_atom_type_symbol
_atom_type_description
_atom_type_scat_dispersion_real
_atom_type_scat_dispersion_imag
_atom_type_scat_source
C C 0.0033 0.0016 'International Tables Vol C Tables 4.2.6.8 and 6.1.1.4'
H H 0.0000 0.0000 'International Tables Vol C Tables 4.2.6.8 and 6.1.1.4'
N N 0.0061 0.0033 'International Tables Vol C Tables 4.2.6.8 and 6.1.1.4'
O O 0.0106 0.0060 'International Tables Vol C Tables 4.2.6.8 and 6.1.1.4'
Cu Cu 0.3201 1.2651 'International Tables Vol C Tables 4.2.6.8 and 6.1.1.4'

loop_
_geom_angle_atom_site_label_1
_geom_angle_atom_site_label_2
_geom_angle_atom_site_label_3
_geom_angle
N1 Cu1 N3 177.8(4)
N1 Cu1 N2 81.4(4)
N3 Cu1 N2 96.4(4)
N1 Cu1 O1 91.6(3)
N3 Cu1 O1 90.4(3)
N2 Cu1 O1 151.7(3)
N1 Cu1 N4 100.1(4)
N3 Cu1 N4 80.6(4)
N2 Cu1 N4 108.3(3)
O1 Cu1 N4 99.8(3)
O3 Cu2 N6 91.8(3)
O3 Cu2 N7 84.8(3)
N6 Cu2 N7 173.0(4)
O3 Cu2 N5 173.7(4)
N6 Cu2 N5 81.9(4)
N7 Cu2 N5 101.4(4)
O3 Cu2 O1 93.0(3)
N6 Cu2 O1 108.1(3)
N7 Cu2 O1 78.3(3)
N5 Cu2 O1 88.8(3)
O3 Cu2 O5 90.6(3)
N6 Cu2 O5 82.4(3)
N7 Cu2 O5 91.5(3)
N5 Cu2 O5 88.7(3)
O1 Cu2 O5 168.8(3)
C37 O1 Cu1 105.0(7)
C37 O1 Cu2 112.5(8)
Cu1 O1 Cu2 142.2(4)
C40 O3 Cu2 116.7(8)
N8 O5 Cu2 127.1(9)
C1 N1 C7 120.0(10)
C1 N1 Cu1 126.9(8)
C7 N1 Cu1 113.1(8)
C12 N2 C8 117.6(10)
C12 N2 Cu1 130.9(8)
C8 N2 Cu1 111.5(7)
C13 N3 C17 119.3(10)
C13 N3 Cu1 126.6(8)
C17 N3 Cu1 114.0(8)
C18 N4 C24 117.4(10)
C18 N4 Cu1 109.4(7)
C24 N4 Cu1 133.1(8)
C25 N5 C29 118.7(10)
C25 N5 Cu2 129.8(9)
C29 N5 Cu2 111.4(7)
C36 N6 C30 116.3(10)
C36 N6 Cu2 130.1(8)
C30 N6 Cu2 113.5(7)
C38 N7 C39 111.8(10)
C38 N7 Cu2 114.5(7)
C39 N7 Cu2 104.6(8)
C38 N7 H7 108.2
C39 N7 H7 108.8
Cu2 N7 H7 108.8
O5 N8 O6 118.1(12)
O5 N8 O7 120.2(13)
O6 N8 O7 121.7(13)
N1 C1 C2 121.6(12)
N1 C1 H1 119.2
C2 C1 H1 119.2
C3 C2 C1 120.4(12)
C3 C2 H2 119.8
C1 C2 H2 119.8
C2 C3 C4 117.7(11)
C2 C3 H3 121.2
C4 C3 H3 121.2
C7 C4 C3 119.9(11)
C7 C4 C5 116.0(11)
C3 C4 C5 124.0(11)
C6 C5 C4 121.6(11)
C6 C5 H5 119.2
C4 C5 H5 119.2
C5 C6 C9 121.2(11)
C5 C6 H6 119.4
C9 C6 H6 119.4
N1 C7 C4 120.3(11)
N1 C7 C8 116.3(10)
C4 C7 C8 123.3(11)
N2 C8 C7 117.7(11)
N2 C8 C9 123.7(11)
C7 C8 C9 118.6(10)
C6 C9 C10 126.6(11)
C6 C9 C8 119.4(11)
C10 C9 C8 114.0(11)
C11 C10 C9 121.9(12)
C11 C10 H10 119.0
C9 C10 H10 119.0
C10 C11 C12 119.8(12)
C10 C11 H11 120.1
C12 C11 H11 120.1
N2 C12 C11 122.9(12)
N2 C12 H12 118.5
C11 C12 H12 118.5
N3 C13 C14 122.7(12)
N3 C13 H13 118.6
C14 C13 H13 118.6
C13 C14 C15 117.4(12)
C13 C14 H14 121.3
C15 C14 H14 121.3
C14 C15 C16 122.2(12)
C14 C15 H15 118.9
C16 C15 H15 118.9
C15 C16 C17 115.8(11)
C15 C16 C19 123.1(12)
C17 C16 C19 121.0(12)
N3 C17 C16 122.3(11)
N3 C17 C18 118.3(10)
C16 C17 C18 119.4(11)
N4 C18 C21 122.7(11)
N4 C18 C17 117.5(10)
C21 C18 C17 119.6(11)
C20 C19 C16 118.9(12)
C20 C19 H19 120.5
C16 C19 H19 120.5
C19 C20 C21 122.6(12)
C19 C20 H20 118.7
C21 C20 H20 118.7
C22 C21 C18 116.8(12)
C22 C21 C20 124.9(13)
C18 C21 C20 118.3(13)
C23 C22 C21 120.3(13)
C23 C22 H22 119.9
C21 C22 H22 119.9
C24 C23 C22 120.5(14)
C24 C23 H23 119.7
C22 C23 H23 119.7
C23 C24 N4 122.1(13)
C23 C24 H24 119.0
N4 C24 H24 119.0
N5 C25 C26 123.7(12)
N5 C25 H25 118.1
C26 C25 H25 118.1
C25 C26 C27 118.3(12)
C25 C26 H26 120.8
C27 C26 H26 120.8
C26 C27 C28 118.9(11)
C26 C27 H27 120.5
C28 C27 H27 120.5
C29 C28 C27 117.8(11)
C29 C28 C31 118.1(11)
C27 C28 C31 124.1(11)
N5 C29 C28 122.2(10)
N5 C29 C30 116.5(10)
C28 C29 C30 120.9(11)
N6 C30 C33 125.0(10)
N6 C30 C29 116.4(10)
C33 C30 C29 118.4(10)
C32 C31 C28 121.0(11)
C32 C31 H31 119.5
C28 C31 H31 119.5
C31 C32 C33 121.8(11)
C31 C32 H32 119.1
C33 C32 H32 119.1
C34 C33 C32 127.0(11)
C34 C33 C30 113.5(11)
C32 C33 C30 119.4(10)
C35 C34 C33 124.1(12)
C35 C34 H34 118.0
C33 C34 H34 118.0
C34 C35 C36 117.4(11)
C34 C35 H35 121.3
C36 C35 H35 121.3
N6 C36 C35 123.6(11)
N6 C36 H36 118.2
C35 C36 H36 118.2
O2 C37 O1 124.7(12)
O2 C37 C38 120.9(12)
O1 C37 C38 114.5(12)
N7 C38 C37 119.3(10)
N7 C38 H38A 107.5
C37 C38 H38A 107.5
N7 C38 H38B 107.5
C37 C38 H38B 107.5
H38A C38 H38B 107.0
N7 C39 C40 112.0(10)
N7 C39 H39A 109.2
C40 C39 H39A 109.2
N7 C39 H39B 109.2
C40 C39 H39B 109.2
H39A C39 H39B 107.9
O4 C40 O3 127.3(13)
O4 C40 C39 116.9(12)
O3 C40 C39 115.7(11)
O8 N9 O10 121.1(9)
O8 N9 O9 119.9(9)
O10 N9 O9 118.6(9)
H11A O11 H11B 109.6
H12A O12 H12B 109.5
H13A O13 H13B 110.0
H14A O14 H14B 103.1

loop_
_geom_bond_atom_site_label_1
_geom_bond_atom_site_label_2
_geom_bond_distance
Cu1 N1 2.008(9)
Cu1 N3 2.009(9)
Cu1 N2 2.029(9)
Cu1 O1 2.032(7)
Cu1 N4 2.168(9)
Cu2 O3 1.930(7)
Cu2 N6 1.993(9)
Cu2 N7 2.020(9)
Cu2 N5 2.036(9)
Cu2 O1 2.336(7)
Cu2 O5 2.577(9)
O1 C37 1.305(13)
O2 C37 1.204(13)
O3 C40 1.244(13)
O4 C40 1.242(14)
O5 N8 1.236(13)
O6 N8 1.240(12)
O7 N8 1.247(12)
N1 C1 1.315(13)
N1 C7 1.358(13)
N2 C12 1.326(14)
N2 C8 1.361(13)
N3 C13 1.337(13)
N3 C17 1.363(13)
N4 C18 1.359(12)
N4 C24 1.370(14)
N5 C25 1.307(13)
N5 C29 1.372(12)
N6 C36 1.345(13)
N6 C30 1.358(12)
N7 C38 1.446(13)
N7 C39 1.491(13)
N7 H7 0.9100
C1 C2 1.383(15)
C1 H1 0.9300
C2 C3 1.371(16)
C2 H2 0.9300
C3 C4 1.390(15)
C3 H3 0.9300
C4 C7 1.388(14)
C4 C5 1.458(16)
C5 C6 1.355(15)
C5 H5 0.9300
C6 C9 1.396(15)
C6 H6 0.9300
C7 C8 1.396(15)
C8 C9 1.424(14)
C9 C10 1.409(16)
C10 C11 1.339(16)
C10 H10 0.9300
C11 C12 1.368(16)
C11 H11 0.9300
C12 H12 0.9300
C13 C14 1.381(15)
C13 H13 0.9300
C14 C15 1.383(15)
C14 H14 0.9300
C15 C16 1.401(14)
C15 H15 0.9300
C16 C17 1.402(14)
C16 C19 1.416(16)
C17 C18 1.429(14)
C18 C21 1.404(15)
C19 C20 1.351(16)
C19 H19 0.9300
C20 C21 1.438(16)
C20 H20 0.9300
C21 C22 1.392(16)
C22 C23 1.361(16)
C22 H22 0.9300
C23 C24 1.348(16)
C23 H23 0.9300
C24 H24 0.9300
C25 C26 1.391(15)
C25 H25 0.9300
C26 C27 1.397(15)
C26 H26 0.9300
C27 C28 1.415(15)
C27 H27 0.9300
C28 C29 1.391(14)
C28 C31 1.423(14)
C29 C30 1.421(13)
C30 C33 1.407(14)
C31 C32 1.338(15)
C31 H31 0.9300
C32 C33 1.399(15)
C32 H32 0.9300
C33 C34 1.397(14)
C34 C35 1.337(15)
C34 H34 0.9300
C35 C36 1.390(14)
C35 H35 0.9300
C36 H36 0.9300
C37 C38 1.505(16)
C38 H38A 0.9700
C38 H38B 0.9700
C39 C40 1.527(17)
C39 H39A 0.9700
C39 H39B 0.9700
O8 N9 1.186(10)
O9 N9 1.205(10)
O10 N9 1.199(10)
O11 H11A 0.8201
O11 H11B 0.8206
O12 H12A 0.8202
O12 H12B 0.8200
O13 H13A 0.8424
O13 H13B 0.8275
O14 H14A 0.8598
O14 H14B 0.8473

loop_
_geom_hbond_atom_site_label_D
_geom_hbond_atom_site_label_H
_geom_hbond_atom_site_label_A
_geom_hbond_distance_DH
_geom_hbond_distance_HA
_geom_hbond_distance_DA
_geom_hbond_angle_DHA
_geom_hbond_site_symmetry_A
_geom_hbond_publ_flag
N7 H7 O14 0.91 2.31 3.090(15) 143.4 1_565 y
N7 H7 O6 0.91 2.41 3.098(14) 132.5 . y
O11 H11A O13 0.82 2.08 2.884(14) 168.1 2_656 y
O11 H11B O4 0.82 2.03 2.815(13) 160.6 . y
O12 H12A O7 0.82 2.30 3.042(13) 150.8 1_545 y
O12 H12A O6 0.82 2.50 3.232(14) 149.9 1_545 y
O12 H12B O11 0.82 2.08 2.853(13) 158.0 2_646 y
O13 H13A O14 0.84 2.29 3.125(19) 171.4 2_756 y
O13 H13B O2 0.83 2.10 2.818(14) 145.5 4_575 y
O13 H13A O14 0.84 2.29 3.125(19) 171.4 2_756 y
O14 H14A O6 0.86 2.34 3.086(18) 145.7 1_545 y
O14 H14B O8 0.85 2.55 3.35(2) 158.3 2_646 y
O14 H14B O9 0.85 2.54 3.31(3) 151.2 2_646 y
C1 H1 O3 0.93 2.59 3.475(15) 159.2 . y
C13 H13 O2 0.93 2.51 3.091(14) 120.4 . y
C19 H19 O6 0.93 2.50 3.425(16) 172.3 2_746 y
C20 H20 O13 0.93 2.53 3.438(18) 164.1 . y
C32 H32 O2 0.93 2.41 3.231(15) 147.9 4_575 y
C36 H36 O3 0.93 2.58 3.057(15) 112.4 . y
C36 H36 O12 0.93 2.57 3.313(13) 137.3 2_656 y

loop_
_geom_torsion_atom_site_label_1
_geom_torsion_atom_site_label_2
_geom_torsion_atom_site_label_3
_geom_torsion_atom_site_label_4
_geom_torsion
N1 Cu1 O1 C37 98.5(7)
N3 Cu1 O1 C37 -80.5(7)
N2 Cu1 O1 C37 23.9(10)
N4 Cu1 O1 C37 -161.0(6)
N1 Cu1 O1 Cu2 -88.4(6)
N3 Cu1 O1 Cu2 92.6(6)
N2 Cu1 O1 Cu2 -163.0(6)
N4 Cu1 O1 Cu2 12.1(6)
O3 Cu2 O1 C37 -88.3(7)
N6 Cu2 O1 C37 178.8(7)
N7 Cu2 O1 C37 -4.2(7)
N5 Cu2 O1 C37 97.8(7)
O5 Cu2 O1 C37 20.3(18)
O3 Cu2 O1 Cu1 98.9(6)
N6 Cu2 O1 Cu1 6.0(6)
N7 Cu2 O1 Cu1 -177.0(6)
N5 Cu2 O1 Cu1 -75.0(6)
O5 Cu2 O1 Cu1 -152.5(12)
N6 Cu2 O3 C40 -160.2(9)
N7 Cu2 O3 C40 13.7(9)
O1 Cu2 O3 C40 91.6(9)
O5 Cu2 O3 C40 -77.8(9)
O3 Cu2 O5 N8 124.6(10)
N6 Cu2 O5 N8 -143.6(10)
N7 Cu2 O5 N8 39.8(10)
N5 Cu2 O5 N8 -61.7(10)
O1 Cu2 O5 N8 16(2)
N2 Cu1 N1 C1 179.2(10)
O1 Cu1 N1 C1 26.7(10)
N4 Cu1 N1 C1 -73.6(10)
N2 Cu1 N1 C7 -1.0(8)
O1 Cu1 N1 C7 -153.5(8)
N4 Cu1 N1 C7 106.2(8)
N3 Cu1 N2 C12 1.2(11)
O1 Cu1 N2 C12 -101.6(12)
N4 Cu1 N2 C12 83.4(11)
N1 Cu1 N2 C8 -0.2(7)
N3 Cu1 N2 C8 179.8(7)
O1 Cu1 N2 C8 77.0(10)
N4 Cu1 N2 C8 -98.0(7)
N2 Cu1 N3 C13 -72.3(10)
O1 Cu1 N3 C13 80.2(9)
N4 Cu1 N3 C13 -179.9(10)
N2 Cu1 N3 C17 107.8(7)
O1 Cu1 N3 C17 -99.7(7)
N4 Cu1 N3 C17 0.2(7)
N1 Cu1 N4 C18 -175.9(7)
N3 Cu1 N4 C18 1.9(7)
N2 Cu1 N4 C18 -91.8(7)
O1 Cu1 N4 C18 90.7(7)
N1 Cu1 N4 C24 0.3(10)
N3 Cu1 N4 C24 178.2(10)
N2 Cu1 N4 C24 84.5(10)
O1 Cu1 N4 C24 -93.1(10)
N6 Cu2 N5 C25 -177.7(11)
N7 Cu2 N5 C25 8.6(11)
O1 Cu2 N5 C25 -69.2(10)
O5 Cu2 N5 C25 99.8(10)
N6 Cu2 N5 C29 3.7(7)
N7 Cu2 N5 C29 -170.1(7)
O1 Cu2 N5 C29 112.1(7)
O5 Cu2 N5 C29 -78.9(7)
O3 Cu2 N6 C36 1.5(10)
N5 Cu2 N6 C36 -178.7(10)
O1 Cu2 N6 C36 95.2(9)
O5 Cu2 N6 C36 -88.9(10)
O3 Cu2 N6 C30 178.9(7)
N5 Cu2 N6 C30 -1.2(7)
O1 Cu2 N6 C30 -87.3(7)
O5 Cu2 N6 C30 88.6(7)
O3 Cu2 N7 C38 101.9(8)
N5 Cu2 N7 C38 -78.6(9)
O1 Cu2 N7 C38 7.8(8)
O5 Cu2 N7 C38 -167.6(8)
O3 Cu2 N7 C39 -20.8(8)
N5 Cu2 N7 C39 158.7(7)
O1 Cu2 N7 C39 -115.0(8)
O5 Cu2 N7 C39 69.7(8)
Cu2 O5 N8 O6 -16.5(16)
Cu2 O5 N8 O7 164.1(8)
C7 N1 C1 C2 0.3(18)
Cu1 N1 C1 C2 -179.9(9)
N1 C1 C2 C3 1.2(19)
C1 C2 C3 C4 -1.7(19)
C2 C3 C4 C7 0.9(18)
C2 C3 C4 C5 179.1(11)
C7 C4 C5 C6 1.4(18)
C3 C4 C5 C6 -176.9(12)
C4 C5 C6 C9 -2(2)
C1 N1 C7 C4 -1.2(17)
Cu1 N1 C7 C4 179.0(8)
C1 N1 C7 C8 -178.2(10)
Cu1 N1 C7 C8 2.0(13)
C3 C4 C7 N1 0.6(17)
C5 C4 C7 N1 -177.8(10)
C3 C4 C7 C8 177.4(11)
C5 C4 C7 C8 -1.0(17)
C12 N2 C8 C7 -179.9(10)
Cu1 N2 C8 C7 1.3(12)
C12 N2 C8 C9 0.2(16)
Cu1 N2 C8 C9 -178.6(8)
N1 C7 C8 N2 -2.3(15)
C4 C7 C8 N2 -179.2(10)
N1 C7 C8 C9 177.7(10)
C4 C7 C8 C9 0.8(17)
C5 C6 C9 C10 179.1(12)
C5 C6 C9 C8 1.3(18)
N2 C8 C9 C6 179.1(10)
C7 C8 C9 C6 -0.8(16)
N2 C8 C9 C10 0.9(16)
C7 C8 C9 C10 -179.0(10)
C6 C9 C10 C11 179.6(12)
C8 C9 C10 C11 -2.5(18)
C9 C10 C11 C12 3(2)
C8 N2 C12 C11 0.0(19)
Cu1 N2 C12 C11 178.5(9)
C10 C11 C12 N2 -2(2)
C17 N3 C13 C14 2.7(17)
Cu1 N3 C13 C14 -177.1(8)
N3 C13 C14 C15 -0.1(18)
C13 C14 C15 C16 -3.2(18)
C14 C15 C16 C17 3.7(16)
C14 C15 C16 C19 -176.2(11)
C13 N3 C17 C16 -2.1(16)
Cu1 N3 C17 C16 177.7(8)
C13 N3 C17 C18 177.7(10)
Cu1 N3 C17 C18 -2.4(12)
C15 C16 C17 N3 -1.0(15)
C19 C16 C17 N3 178.9(10)
C15 C16 C17 C18 179.2(10)
C19 C16 C17 C18 -1.0(16)
C24 N4 C18 C21 4.3(14)
Cu1 N4 C18 C21 -178.8(8)
C24 N4 C18 C17 179.3(9)
Cu1 N4 C18 C17 -3.8(11)
N3 C17 C18 N4 4.4(14)
C16 C17 C18 N4 -175.8(9)
N3 C17 C18 C21 179.6(10)
C16 C17 C18 C21 -0.6(15)
C15 C16 C19 C20 -178.0(11)
C17 C16 C19 C20 2.1(17)
C16 C19 C20 C21 -1.7(18)
N4 C18 C21 C22 -5.4(16)
C17 C18 C21 C22 179.7(10)
N4 C18 C21 C20 175.9(10)
C17 C18 C21 C20 1.0(15)
C19 C20 C21 C22 -178.5(12)
C19 C20 C21 C18 0.2(18)
C18 C21 C22 C23 1.5(17)
C20 C21 C22 C23 -179.9(12)
C21 C22 C23 C24 3.3(19)
C22 C23 C24 N4 -4.5(19)
C18 N4 C24 C23 0.7(16)
Cu1 N4 C24 C23 -175.2(9)
C29 N5 C25 C26 -3.3(17)
Cu2 N5 C25 C26 178.1(9)
N5 C25 C26 C27 4.9(19)
C25 C26 C27 C28 -5.7(18)
C26 C27 C28 C29 5.1(16)
C26 C27 C28 C31 -177.5(11)
C25 N5 C29 C28 2.6(15)
Cu2 N5 C29 C28 -178.6(8)
C25 N5 C29 C30 175.6(10)
Cu2 N5 C29 C30 -5.5(11)
C27 C28 C29 N5 -3.5(16)
C31 C28 C29 N5 178.9(9)
C27 C28 C29 C30 -176.3(10)
C31 C28 C29 C30 6.1(15)
C36 N6 C30 C33 1.2(15)
Cu2 N6 C30 C33 -176.7(8)
C36 N6 C30 C29 176.4(9)
Cu2 N6 C30 C29 -1.4(12)
N5 C29 C30 N6 4.8(14)
C28 C29 C30 N6 177.9(9)
N5 C29 C30 C33 -179.6(9)
C28 C29 C30 C33 -6.5(15)
C29 C28 C31 C32 -4.7(17)
C27 C28 C31 C32 177.9(12)
C28 C31 C32 C33 3.7(18)
C31 C32 C33 C34 -179.9(12)
C31 C32 C33 C30 -4.0(18)
N6 C30 C33 C34 -3.2(16)
C29 C30 C33 C34 -178.3(10)
N6 C30 C33 C32 -179.6(10)
C29 C30 C33 C32 5.2(15)
C32 C33 C34 C35 -179.8(12)
C30 C33 C34 C35 4.1(17)
C33 C34 C35 C36 -3.1(19)
C30 N6 C36 C35 0.2(16)
Cu2 N6 C36 C35 177.6(9)
C34 C35 C36 N6 0.7(18)
Cu1 O1 C37 O2 -3.7(13)
Cu2 O1 C37 O2 -179.2(9)
Cu1 O1 C37 C38 175.0(9)
Cu2 O1 C37 C38 -0.4(12)
C39 N7 C38 C37 107.5(13)
Cu2 N7 C38 C37 -11.2(15)
O2 C37 C38 N7 -173.8(11)
O1 C37 C38 N7 7.4(17)
C38 N7 C39 C40 -99.3(12)
Cu2 N7 C39 C40 25.1(12)
Cu2 O3 C40 O4 176.7(10)
Cu2 O3 C40 C39 -1.5(15)
N7 C39 C40 O4 164.4(11)
N7 C39 C40 O3 -17.2(17)
